data_2219814
loop_
_publ_author_name
'Saeed, Aamer'
'Khera, Rasheed Ahmad'
'Abbas, Naeem'
'Fl\"orke, Ulrich'

_publ_section_title
;
 <i>N</i>-Cyclohexyl-3-fluorobenzamide
;
_journal_coeditor_code CI2689
_journal_issue 11
_journal_name_full 'Acta Crystallographica Section E'
_journal_page_first o2209
_journal_paper_doi 10.1107/S1600536808034478
_journal_volume 64
_journal_year 2008
_chemical_formula_iupac 'C13 H16 F N O'
_chemical_formula_moiety 'C13 H16 F N O'
_chemical_formula_sum 'C13 H16 F N O'
_chemical_formula_weight 221.27
_chemical_name_systematic
;
<i>N</i>-Cyclohexyl-3-fluorobenzamide
;
_space_group_IT_number 4
_symmetry_cell_setting monoclinic
_symmetry_space_group_name_Hall 'P 2yb'
_symmetry_space_group_name_H-M 'P 1 21 1'
_atom_sites_solution_hydrogens difmap
_atom_sites_solution_primary direct
_atom_sites_solution_secondary difmap
_audit_creation_method SHELXL-97
_cell_angle_alpha 90.00
_cell_angle_beta 90.090(17)
_cell_angle_gamma 90.00
_cell_formula_units_Z 2
_cell_length_a 5.267(3)
_cell_length_b 6.599(4)
_cell_length_c 16.755(9)
_cell_measurement_reflns_used 796
_cell_measurement_temperature 120(2)
_cell_measurement_theta_max 28.27
_cell_measurement_theta_min 2.43
_cell_volume 582.4(6)
_computing_cell_refinement 'SAINT (Bruker, 2002)'
_computing_data_collection 'SMART (Bruker, 2002)'
_computing_data_reduction 'SAINT (Bruker, 2002)'
_computing_molecular_graphics 'SHELXTL (Sheldrick, 2008)'
_computing_publication_material 'SHELXTL (Sheldrick, 2008)'
_computing_structure_refinement 'SHELXL97 (Sheldrick, 2008)'
_computing_structure_solution 'SHELXS97 (Sheldrick, 2008)'
_diffrn_ambient_temperature 120(2)
_diffrn_measured_fraction_theta_full 0.995
_diffrn_measured_fraction_theta_max 0.995
_diffrn_measurement_device_type 'Bruker SMART APEX'
_diffrn_measurement_method '\f and \w'
_diffrn_radiation_monochromator graphite
_diffrn_radiation_source 'sealed tube'
_diffrn_radiation_type MoK\a
_diffrn_radiation_wavelength 0.71073
_diffrn_reflns_av_R_equivalents 0.0342
_diffrn_reflns_av_sigmaI/netI 0.0275
_diffrn_reflns_limit_h_max 6
_diffrn_reflns_limit_h_min -6
_diffrn_reflns_limit_k_max 8
_diffrn_reflns_limit_k_min -8
_diffrn_reflns_limit_l_max 19
_diffrn_reflns_limit_l_min -22
_diffrn_reflns_number 5071
_diffrn_reflns_theta_full 27.88
_diffrn_reflns_theta_max 27.88
_diffrn_reflns_theta_min 2.43
_diffrn_standards_decay_% 0
_diffrn_standards_interval_time 430
_diffrn_standards_number 2387
_exptl_absorpt_coefficient_mu 0.090
_exptl_absorpt_correction_T_max 0.9783
_exptl_absorpt_correction_T_min 0.9617
_exptl_absorpt_correction_type multi-scan
_exptl_absorpt_process_details '(SADABS; Sheldrick, 2004)'
_exptl_crystal_colour colourless
_exptl_crystal_density_diffrn 1.262
_exptl_crystal_density_method 'not measured'
_exptl_crystal_description Prism
_exptl_crystal_F_000 236
_exptl_crystal_size_max 0.45
_exptl_crystal_size_mid 0.40
_exptl_crystal_size_min 0.21
_refine_diff_density_max 0.248
_refine_diff_density_min -0.170
_refine_ls_extinction_method none
_refine_ls_goodness_of_fit_ref 1.050
_refine_ls_hydrogen_treatment constr
_refine_ls_matrix_type full
_refine_ls_number_parameters 150
_refine_ls_number_reflns 1492
_refine_ls_number_restraints 1
_refine_ls_restrained_S_all 1.050
_refine_ls_R_factor_all 0.0378
_refine_ls_R_factor_gt 0.0354
_refine_ls_shift/su_max 0.001
_refine_ls_shift/su_mean 0.000
_refine_ls_structure_factor_coef Fsqd
_refine_ls_weighting_details 'calc w=1/[\s^2^(Fo^2^)+(0.0686P)^2^+0.0394P] where P=(Fo^2^+2Fc^2^)/3'
_refine_ls_weighting_scheme calc
_refine_ls_wR_factor_gt 0.0962
_refine_ls_wR_factor_ref 0.0981
_reflns_number_gt 1420
_reflns_number_total 1492
_reflns_threshold_expression I>2\s(I)
_cod_data_source_file ci2689.cif
_cod_data_source_block I
_cod_depositor_comments
;
The following automatic conversions were performed:
'_symmetry_cell_setting' value 'Monoclinic' changed to 'monoclinic'
according to '/home/saulius/struct/CIF-dictionaries/cif_core.dic'
dictionary named 'cif_core.dic' version 2.4.1 from 2010-06-29.

Automatic conversion script
Id: cif_fix_enum 1527 2010-12-29 10:47:43Z saulius 

The following automatic conversions were performed:

'_symmetry_cell_setting' value 'Monoclinic' changed to 'monoclinic'
according to /home/saulius/struct/CIF-dictionaries/cif_core.dic
dictionary named 'cif_core.dic' version 2.4.1 from 2010-06-29.

Automatic conversion script
Id: cif_fix_values 1715 2011-07-08 13:25:40Z adriana 
;
_cod_original_sg_symbol_H-M 'P 21'
_cod_database_code 2219814
_cod_database_fobs_code 2219814

loop_
_symmetry_equiv_pos_as_xyz
'x, y, z'
'-x, y+1/2, -z'

loop_
_atom_site_type_symbol
_atom_site_label
_atom_site_fract_x
_atom_site_fract_y
_atom_site_fract_z
_atom_site_U_iso_or_equiv
_atom_site_adp_type
_atom_site_calc_flag
_atom_site_refinement_flags
_atom_site_occupancy
_atom_site_disorder_assembly
_atom_site_disorder_group
F F1 0.9633(3) 0.6562(2) 0.49344(8) 0.0376(4) Uani d P 0.873(3) A 1
F F2 0.249(2) 0.9837(17) 0.3846(6) 0.043(3) Uiso d P 0.127(3) A 2
O O1 0.2561(2) 0.2922(2) 0.25636(8) 0.0316(3) Uani d . 1 . .
N N1 0.6841(3) 0.2208(2) 0.25218(8) 0.0206(3) Uani d . 1 . .
H H1A 0.8356 0.2505 0.2710 0.025 Uiso calc R 1 . .
C C1 0.4794(3) 0.3278(2) 0.27778(10) 0.0208(3) Uani d . 1 . .
C C2 0.5341(3) 0.5002(2) 0.33504(9) 0.0198(3) Uani d . 1 . .
C C3 0.7409(3) 0.4971(3) 0.38818(10) 0.0229(3) Uani d . 1 A .
H H3A 0.8556 0.3860 0.3894 0.027 Uiso calc R 1 . .
C C4 0.7720(3) 0.6615(3) 0.43877(10) 0.0269(4) Uani d . 1 . .
H H4A 0.9080 0.6591 0.4760 0.032 Uiso calc PR 0.127(3) A 2
C C5 0.6128(4) 0.8300(3) 0.43745(10) 0.0288(4) Uani d . 1 A .
H H5A 0.6419 0.9416 0.4721 0.035 Uiso calc R 1 . .
C C6 0.4084(4) 0.8306(3) 0.38366(11) 0.0295(4) Uani d . 1 . .
H H6A 0.2973 0.9439 0.3817 0.035 Uiso calc PR 0.873(3) A 1
C C7 0.3671(3) 0.6659(3) 0.33314(10) 0.0253(4) Uani d . 1 A .
H H7A 0.2265 0.6658 0.2976 0.030 Uiso calc R 1 . .
C C8 0.6571(3) 0.0567(2) 0.19365(9) 0.0195(3) Uani d . 1 . .
H H8A 0.4853 -0.0054 0.2003 0.023 Uiso calc R 1 . .
C C9 0.6786(4) 0.1391(3) 0.10784(10) 0.0275(4) Uani d . 1 . .
H H9A 0.5431 0.2403 0.0984 0.033 Uiso calc R 1 . .
H H9B 0.8445 0.2074 0.1011 0.033 Uiso calc R 1 . .
C C10 0.6542(4) -0.0336(3) 0.04667(10) 0.0299(4) Uani d . 1 . .
H H10A 0.4813 -0.0920 0.0497 0.036 Uiso calc R 1 . .
H H10B 0.6781 0.0216 -0.0078 0.036 Uiso calc R 1 . .
C C11 0.8501(4) -0.2007(3) 0.06182(11) 0.0291(4) Uani d . 1 . .
H H11A 1.0228 -0.1466 0.0524 0.035 Uiso calc R 1 . .
H H11B 0.8212 -0.3136 0.0240 0.035 Uiso calc R 1 . .
C C12 0.8313(4) -0.2802(3) 0.14799(11) 0.0272(4) Uani d . 1 . .
H H12A 0.6653 -0.3480 0.1555 0.033 Uiso calc R 1 . .
H H12B 0.9664 -0.3818 0.1573 0.033 Uiso calc R 1 . .
C C13 0.8582(3) -0.1078(3) 0.20882(11) 0.0232(3) Uani d . 1 . .
H H13A 1.0299 -0.0476 0.2047 0.028 Uiso calc R 1 . .
H H13B 0.8379 -0.1624 0.2635 0.028 Uiso calc R 1 . .

loop_
_atom_site_aniso_label
_atom_site_aniso_U_11
_atom_site_aniso_U_22
_atom_site_aniso_U_33
_atom_site_aniso_U_12
_atom_site_aniso_U_13
_atom_site_aniso_U_23
F1 0.0405(8) 0.0402(7) 0.0322(7) -0.0017(6) -0.0107(5) -0.0067(6)
O1 0.0177(6) 0.0310(7) 0.0460(8) 0.0009(5) -0.0028(5) -0.0113(6)
N1 0.0172(6) 0.0198(6) 0.0247(7) 0.0003(5) -0.0015(5) -0.0024(5)
C1 0.0197(8) 0.0181(7) 0.0246(7) 0.0002(6) 0.0004(6) -0.0004(6)
C2 0.0197(8) 0.0180(7) 0.0217(7) -0.0015(6) 0.0045(6) 0.0002(6)
C3 0.0231(8) 0.0221(7) 0.0235(7) 0.0014(6) 0.0018(6) 0.0010(6)
C4 0.0270(9) 0.0306(9) 0.0229(8) -0.0040(7) 0.0018(6) -0.0012(7)
C5 0.0314(9) 0.0259(9) 0.0292(8) -0.0041(7) 0.0075(7) -0.0081(8)
C6 0.0268(9) 0.0233(8) 0.0385(9) 0.0044(7) 0.0076(7) -0.0052(8)
C7 0.0214(8) 0.0253(8) 0.0293(8) 0.0023(7) 0.0013(6) -0.0015(7)
C8 0.0169(7) 0.0173(7) 0.0243(8) -0.0005(6) -0.0003(6) -0.0017(6)
C9 0.0376(10) 0.0205(8) 0.0242(8) 0.0018(7) -0.0026(7) 0.0000(6)
C10 0.0367(10) 0.0281(9) 0.0250(8) -0.0007(8) -0.0034(7) -0.0043(7)
C11 0.0290(9) 0.0249(8) 0.0334(9) -0.0032(8) 0.0051(7) -0.0085(8)
C12 0.0284(9) 0.0177(8) 0.0356(9) 0.0023(7) -0.0016(7) -0.0027(7)
C13 0.0221(8) 0.0192(8) 0.0285(8) 0.0014(6) -0.0010(6) -0.0003(6)

loop_
_atom_type_symbol
_atom_type_description
_atom_type_scat_dispersion_real
_atom_type_scat_dispersion_imag
_atom_type_scat_source
C C 0.0033 0.0016 'International Tables Vol C Tables 4.2.6.8 and 6.1.1.4'
H H 0.0000 0.0000 'International Tables Vol C Tables 4.2.6.8 and 6.1.1.4'
N N 0.0061 0.0033 'International Tables Vol C Tables 4.2.6.8 and 6.1.1.4'
O O 0.0106 0.0060 'International Tables Vol C Tables 4.2.6.8 and 6.1.1.4'
F F 0.0171 0.0103 'International Tables Vol C Tables 4.2.6.8 and 6.1.1.4'

loop_
_geom_angle_atom_site_label_1
_geom_angle_atom_site_label_2
_geom_angle_atom_site_label_3
_geom_angle
C1 N1 C8 121.23(14)
C1 N1 H1A 119.4
C8 N1 H1A 119.4
O1 C1 N1 123.89(15)
O1 C1 C2 120.02(14)
N1 C1 C2 116.09(14)
C7 C2 C3 120.72(15)
C7 C2 C1 116.85(14)
C3 C2 C1 122.42(15)
C4 C3 C2 117.78(16)
C4 C3 H3A 121.1
C2 C3 H3A 121.1
F1 C4 C3 118.55(17)
F1 C4 C5 118.43(16)
C3 C4 C5 123.00(16)
C3 C4 H4A 118.5
C5 C4 H4A 118.5
C4 C5 C6 118.30(16)
C4 C5 H5A 120.9
C6 C5 H5A 120.9
F2 C6 C7 120.5(5)
F2 C6 C5 119.0(5)
C7 C6 C5 120.42(16)
C7 C6 H6A 119.8
C5 C6 H6A 119.8
C6 C7 C2 119.75(15)
C6 C7 H7A 120.1
C2 C7 H7A 120.1
N1 C8 C13 110.16(13)
N1 C8 C9 110.86(13)
C13 C8 C9 110.58(13)
N1 C8 H8A 108.4
C13 C8 H8A 108.4
C9 C8 H8A 108.4
C10 C9 C8 110.76(15)
C10 C9 H9A 109.5
C8 C9 H9A 109.5
C10 C9 H9B 109.5
C8 C9 H9B 109.5
H9A C9 H9B 108.1
C11 C10 C9 111.55(14)
C11 C10 H10A 109.3
C9 C10 H10A 109.3
C11 C10 H10B 109.3
C9 C10 H10B 109.3
H10A C10 H10B 108.0
C10 C11 C12 110.90(15)
C10 C11 H11A 109.5
C12 C11 H11A 109.5
C10 C11 H11B 109.5
C12 C11 H11B 109.5
H11A C11 H11B 108.0
C13 C12 C11 111.33(15)
C13 C12 H12A 109.4
C11 C12 H12A 109.4
C13 C12 H12B 109.4
C11 C12 H12B 109.4
H12A C12 H12B 108.0
C12 C13 C8 110.55(13)
C12 C13 H13A 109.5
C8 C13 H13A 109.5
C12 C13 H13B 109.5
C8 C13 H13B 109.5
H13A C13 H13B 108.1

loop_
_geom_bond_atom_site_label_1
_geom_bond_atom_site_label_2
_geom_bond_distance
F1 C4 1.361(2)
F2 C6 1.315(11)
O1 C1 1.252(2)
N1 C1 1.359(2)
N1 C8 1.468(2)
N1 H1A 0.88
C1 C2 1.515(2)
C2 C7 1.404(2)
C2 C3 1.406(2)
C3 C4 1.386(3)
C3 H3A 0.95
C4 C5 1.393(3)
C4 H4A 0.95
C5 C6 1.403(3)
C5 H5A 0.95
C6 C7 1.394(3)
C6 H6A 0.95
C7 H7A 0.95
C8 C13 1.538(2)
C8 C9 1.541(2)
C8 H8A 1.00
C9 C10 1.538(2)
C9 H9A 0.99
C9 H9B 0.99
C10 C11 1.531(3)
C10 H10A 0.99
C10 H10B 0.99
C11 C12 1.540(3)
C11 H11A 0.99
C11 H11B 0.99
C12 C13 1.534(2)
C12 H12A 0.99
C12 H12B 0.99
C13 H13A 0.99
C13 H13B 0.99

loop_
_geom_hbond_atom_site_label_D
_geom_hbond_atom_site_label_H
_geom_hbond_atom_site_label_A
_geom_hbond_site_symmetry_A
_geom_hbond_distance_DH
_geom_hbond_distance_HA
_geom_hbond_distance_DA
_geom_hbond_angle_DHA
N1 H1A O1 1_655 0.88 2.25 3.050(2) 152
C5 H5A F1 2_756 0.95 2.58 3.310(3) 134

loop_
_geom_torsion_atom_site_label_1
_geom_torsion_atom_site_label_2
_geom_torsion_atom_site_label_3
_geom_torsion_atom_site_label_4
_geom_torsion
C8 N1 C1 O1 2.5(2)
C8 N1 C1 C2 -177.01(13)
O1 C1 C2 C7 -29.1(2)
N1 C1 C2 C7 150.37(15)
O1 C1 C2 C3 150.71(16)
N1 C1 C2 C3 -29.8(2)
C7 C2 C3 C4 0.6(2)
C1 C2 C3 C4 -179.20(14)
C2 C3 C4 F1 176.62(15)
C2 C3 C4 C5 -1.9(3)
F1 C4 C5 C6 -176.95(16)
C3 C4 C5 C6 1.6(3)
C4 C5 C6 F2 176.4(6)
C4 C5 C6 C7 0.1(3)
F2 C6 C7 C2 -177.6(5)
C5 C6 C7 C2 -1.2(3)
C3 C2 C7 C6 0.9(2)
C1 C2 C7 C6 -179.27(15)
C1 N1 C8 C13 -148.28(15)
C1 N1 C8 C9 89.00(18)
N1 C8 C9 C10 179.17(14)
C13 C8 C9 C10 56.69(18)
C8 C9 C10 C11 -55.8(2)
C9 C10 C11 C12 55.0(2)
C10 C11 C12 C13 -55.56(19)
C11 C12 C13 C8 56.76(19)
N1 C8 C13 C12 179.90(13)
C9 C8 C13 C12 -57.21(18)
